data_4131941
loop_
_publ_author_name
'Qiao, Yusen'
'Sergentu, Dumitru-Claudiu'
'Yin, Haolin'
'Zabula, Alexander V.'
'Cheisson, Thibault'
'McSkimming, Alex'
'Manor, Brian C.'
'Carroll, Patrick J.'
'Anna, Jessica M.'
'Autschbach, Jochen'
'Schelter, Eric J.'

_publ_section_title
;
 Understanding and Controlling the Emission Brightness and Color of
 Molecular Cerium Luminophores.
;
_journal_issue 13
_journal_name_full 'Journal of the American Chemical Society'
_journal_page_first 4588
_journal_page_last 4595
_journal_paper_doi 10.1021/jacs.7b13339
_journal_volume 140
_journal_year 2018
_chemical_formula_moiety 'C81 H132 Ce N9'
_chemical_formula_sum 'C81 H132 Ce N9'
_chemical_formula_weight 1372.07
_space_group_crystal_system trigonal
_space_group_IT_number 161
_space_group_name_Hall 'R 3 -2"c'
_space_group_name_H-M_alt 'R 3 c :H'
_atom_sites_solution_hydrogens geom
_atom_sites_solution_primary dual
_audit_creation_date 2017-05-18
_audit_creation_method
;
Olex2 1.2
(compiled 2016.09.09 svn.r3337 for OlexSys, GUI svn.r5227)
;
_cell_angle_alpha 90
_cell_angle_beta 90
_cell_angle_gamma 120
_cell_formula_units_Z 18
_cell_length_a 44.203(5)
_cell_length_b 44.203(5)
_cell_length_c 26.080(3)
_cell_measurement_reflns_used 9311
_cell_measurement_temperature 100
_cell_measurement_theta_max 27.53
_cell_measurement_theta_min 2.98
_cell_volume 44131(9)
_computing_data_collection 'Bruker APEX3 v2016.1-0'
_computing_data_reduction 'Bruker SAINT v8.37A'
_computing_publication_material 'Olex2 (Dolomanov et al., 2009)'
_computing_structure_refinement 'XL (Sheldrick, 2008)'
_computing_structure_solution 'XT (Sheldrick, 2015)'
_diffrn_ambient_temperature 100
_diffrn_measured_fraction_theta_full 0.998
_diffrn_measured_fraction_theta_max 0.998
_diffrn_measurement_device 'CMOS area detector'
_diffrn_measurement_device_type 'Bruker D8QUEST'
_diffrn_measurement_method '\w and \f scans'
_diffrn_radiation_monochromator graphite
_diffrn_radiation_type MoK\a
_diffrn_radiation_wavelength 0.71073
_diffrn_reflns_av_R_equivalents 0.0755
_diffrn_reflns_av_unetI/netI 0.0539
_diffrn_reflns_Laue_measured_fraction_full 0.998
_diffrn_reflns_Laue_measured_fraction_max 0.998
_diffrn_reflns_limit_h_max 57
_diffrn_reflns_limit_h_min -53
_diffrn_reflns_limit_k_max 57
_diffrn_reflns_limit_k_min -57
_diffrn_reflns_limit_l_max 32
_diffrn_reflns_limit_l_min -33
_diffrn_reflns_number 168600
_diffrn_reflns_point_group_measured_fraction_full 0.978
_diffrn_reflns_point_group_measured_fraction_max 0.974
_diffrn_reflns_theta_full 25.242
_diffrn_reflns_theta_max 27.555
_diffrn_reflns_theta_min 2.922
_diffrn_source 'sealed tube'
_exptl_absorpt_coefficient_mu 0.501
_exptl_absorpt_correction_T_max 0.7456
_exptl_absorpt_correction_T_min 0.6852
_exptl_absorpt_correction_type multi-scan
_exptl_absorpt_process_details 'SADABS v2014/5'
_exptl_crystal_colour yellow
_exptl_crystal_density_diffrn 0.929
_exptl_crystal_description prism
_exptl_crystal_F_000 13302
_exptl_crystal_size_max 0.38
_exptl_crystal_size_mid 0.25
_exptl_crystal_size_min 0.15
_refine_diff_density_max 0.910
_refine_diff_density_min -0.652
_refine_diff_density_rms 0.064
_refine_ls_abs_structure_details
;
 Flack x determined using 7952 quotients [(I+)-(I-)]/[(I+)+(I-)]
 (Parsons, Flack and Wagner, Acta Cryst. B69 (2013) 249-259).
;
_refine_ls_abs_structure_Flack 0.021(4)
_refine_ls_extinction_method none
_refine_ls_goodness_of_fit_ref 1.042
_refine_ls_hydrogen_treatment constr
_refine_ls_matrix_type full
_refine_ls_number_parameters 871
_refine_ls_number_reflns 22056
_refine_ls_number_restraints 421
_refine_ls_restrained_S_all 1.040
_refine_ls_R_factor_all 0.0533
_refine_ls_R_factor_gt 0.0400
_refine_ls_shift/su_max 0.037
_refine_ls_shift/su_mean 0.000
_refine_ls_structure_factor_coef Fsqd
_refine_ls_weighting_details 'w=1/[\s^2^(Fo^2^)+(0.0258P)^2^+74.5411P] where P=(Fo^2^+2Fc^2^)/3'
_refine_ls_weighting_scheme calc
_refine_ls_wR_factor_gt 0.0743
_refine_ls_wR_factor_ref 0.0795
_reflns_Friedel_coverage 0.949
_reflns_Friedel_fraction_full 0.958
_reflns_Friedel_fraction_max 0.949
_reflns_number_gt 18822
_reflns_number_total 22056
_reflns_threshold_expression 'I > 2\s(I)'
_cod_data_source_file ja7b13339_si_002.cif
_cod_data_source_block 40120
_cod_original_cell_volume 44131(11)
_cod_original_sg_symbol_H-M 'R 3 c'
_cod_database_code 4131941
_platon_squeeze_void_probe_radius 1.20

loop_
_space_group_symop_operation_xyz
'x, y, z'
'-y, x-y, z'
'-x+y, -x, z'
'-x+y, y, z+1/2'
'x, x-y, z+1/2'
'-y, -x, z+1/2'
'x+2/3, y+1/3, z+1/3'
'-y+2/3, x-y+1/3, z+1/3'
'-x+y+2/3, -x+1/3, z+1/3'
'-x+y+2/3, y+1/3, z+5/6'
'x+2/3, x-y+1/3, z+5/6'
'-y+2/3, -x+1/3, z+5/6'
'x+1/3, y+2/3, z+2/3'
'-y+1/3, x-y+2/3, z+2/3'
'-x+y+1/3, -x+2/3, z+2/3'
'-x+y+1/3, y+2/3, z+7/6'
'x+1/3, x-y+2/3, z+7/6'
'-y+1/3, -x+2/3, z+7/6'

loop_
_atom_site_label
_atom_site_type_symbol
_atom_site_fract_x
_atom_site_fract_y
_atom_site_fract_z
_atom_site_U_iso_or_equiv
_atom_site_adp_type
_atom_site_occupancy
_atom_site_site_symmetry_order
_atom_site_calc_flag
_atom_site_refinement_flags_posn
_atom_site_refinement_flags_adp
_atom_site_refinement_flags_occupancy
_atom_site_disorder_assembly
_atom_site_disorder_group
Ce1 Ce 0.54609(2) 0.55400(2) 0.49808(2) 0.02006(5) Uani 1 1 d . . . . .
N1 N 0.50318(9) 0.49239(9) 0.52351(13) 0.0250(8) Uani 1 1 d . . . . .
N2 N 0.50325(9) 0.53415(9) 0.57150(13) 0.0246(8) Uani 1 1 d . . . . .
N3 N 0.46236(8) 0.47379(9) 0.59533(13) 0.0236(8) Uani 1 1 d . . . . .
N4 N 0.55590(9) 0.61358(9) 0.47592(13) 0.0254(8) Uani 1 1 d . . . . .
N5 N 0.51574(9) 0.56916(9) 0.42908(13) 0.0230(8) Uani 1 1 d . . . . .
N6 N 0.52962(9) 0.62865(9) 0.40467(13) 0.0260(8) Uani 1 1 d . . . . .
N7 N 0.59436(9) 0.54709(9) 0.45879(13) 0.0252(8) Uani 1 1 d . . . . .
N8 N 0.60266(9) 0.56664(10) 0.53995(13) 0.0277(8) Uani 1 1 d . . . . .
N9 N 0.64966(9) 0.56021(9) 0.50008(13) 0.0257(8) Uani 1 1 d . . . . .
C1 C 0.48966(11) 0.50021(11) 0.56309(16) 0.0229(9) Uani 1 1 d . . . . .
C2 C 0.49220(12) 0.45651(11) 0.50702(15) 0.0265(10) Uani 1 1 d . . . . .
H2 H 0.4713 0.4402 0.5264 0.035 Uiso 1 1 calc R . . . .
C3 C 0.48324(12) 0.45310(12) 0.45001(17) 0.0327(11) Uani 1 1 d . . . . .
H3a H 0.4638 0.4567 0.4447 0.049 Uiso 1 1 calc GR . . . .
H3b H 0.4772 0.4302 0.4384 0.049 Uiso 1 1 calc GR . . . .
H3c H 0.5031 0.4703 0.4311 0.049 Uiso 1 1 calc GR . . . .
C4 C 0.52067(11) 0.44726(12) 0.51554(17) 0.0306(10) Uani 1 1 d . . . . .
H4a H 0.5405 0.4619 0.4945 0.046 Uiso 1 1 calc GR . . . .
H4b H 0.5120 0.4232 0.5065 0.046 Uiso 1 1 calc GR . . . .
H4c H 0.5275 0.4508 0.5510 0.046 Uiso 1 1 calc GR . . . .
C5 C 0.49067(12) 0.54873(12) 0.61047(16) 0.0284(10) Uani 1 1 d . . . . .
H5 H 0.4732 0.5296 0.6315 0.038 Uiso 1 1 calc R . . . .
C6 C 0.52032(12) 0.57416(12) 0.64508(17) 0.0317(11) Uani 1 1 d . . . . .
H6a H 0.5302 0.5620 0.6626 0.048 Uiso 1 1 calc GR . . . .
H6b H 0.5114 0.5839 0.6698 0.048 Uiso 1 1 calc GR . . . .
H6c H 0.5380 0.5926 0.6247 0.048 Uiso 1 1 calc GR . . . .
C7 C 0.47362(12) 0.56781(12) 0.58544(18) 0.0326(10) Uani 1 1 d . . . . .
H7a H 0.4906 0.5867 0.5649 0.049 Uiso 1 1 calc GR . . . .
H7b H 0.4650 0.5769 0.6116 0.049 Uiso 1 1 calc GR . . . .
H7c H 0.4546 0.5518 0.5642 0.049 Uiso 1 1 calc GR . . . .
C8 C 0.47394(11) 0.46084(11) 0.64046(15) 0.0252(9) Uani 1 1 d . . . . .
C9 C 0.51312(11) 0.48548(11) 0.64907(16) 0.0251(9) Uani 1 1 d . . . . .
H9a H 0.5174 0.5090 0.6547 0.033 Uiso 1 1 calc R . . . .
H9b H 0.5258 0.4858 0.6185 0.033 Uiso 1 1 calc R . . . .
C10 C 0.52692(12) 0.47430(11) 0.69543(16) 0.0290(10) Uani 1 1 d . . . . .
H10 H 0.5520 0.4906 0.6993 0.039 Uiso 1 1 calc R . . . .
C11 C 0.50787(12) 0.47552(11) 0.74375(16) 0.0288(10) Uani 1 1 d . . . . .
H11a H 0.5121 0.4990 0.7491 0.038 Uiso 1 1 calc R . . . .
H11b H 0.5164 0.4688 0.7735 0.038 Uiso 1 1 calc R . . . .
C12 C 0.46864(11) 0.45011(11) 0.73651(16) 0.0273(10) Uani 1 1 d . . . . .
H12 H 0.4561 0.4505 0.7672 0.036 Uiso 1 1 calc R . . . .
C13 C 0.45521(11) 0.46110(11) 0.69001(16) 0.0258(9) Uani 1 1 d . . . . .
H13a H 0.4589 0.4844 0.6957 0.034 Uiso 1 1 calc R . . . .
H13b H 0.4303 0.4453 0.6863 0.034 Uiso 1 1 calc R . . . .
C14 C 0.46215(12) 0.41328(11) 0.72815(16) 0.0292(10) Uani 1 1 d . . . . .
H14a H 0.4373 0.3973 0.7239 0.039 Uiso 1 1 calc R . . . .
H14b H 0.4701 0.4059 0.7579 0.039 Uiso 1 1 calc R . . . .
C15 C 0.48180(12) 0.41227(12) 0.68022(16) 0.0286(10) Uani 1 1 d . . . . .
H15 H 0.4776 0.3885 0.6749 0.038 Uiso 1 1 calc R . . . .
C16 C 0.52070(11) 0.43732(11) 0.68756(17) 0.0307(10) Uani 1 1 d . . . . .
H16a H 0.5334 0.4367 0.6576 0.041 Uiso 1 1 calc R . . . .
H16b H 0.5290 0.4303 0.7172 0.041 Uiso 1 1 calc R . . . .
C17 C 0.46854(11) 0.42375(11) 0.63334(16) 0.0273(9) Uani 1 1 d . . . . .
H17a H 0.4809 0.4233 0.6029 0.036 Uiso 1 1 calc R . . . .
H17b H 0.4439 0.4073 0.6283 0.036 Uiso 1 1 calc R . . . .
C18 C 0.42512(11) 0.46169(11) 0.58146(16) 0.0271(10) Uani 1 1 d . . . . .
C19 C 0.40194(11) 0.42169(11) 0.58227(17) 0.0309(10) Uani 1 1 d . . . . .
H19a H 0.4123 0.4115 0.5606 0.041 Uiso 1 1 calc R . . . .
H19b H 0.4010 0.4133 0.6169 0.041 Uiso 1 1 calc R . . . .
C20 C 0.36459(12) 0.40946(13) 0.56372(17) 0.0369(11) Uani 1 1 d . . . . .
H20 H 0.3507 0.3839 0.5648 0.049 Uiso 1 1 calc R . . . .
C21 C 0.36619(13) 0.42221(14) 0.50880(18) 0.0418(13) Uani 1 1 d . . . . .
H21a H 0.3767 0.4124 0.4867 0.056 Uiso 1 1 calc R . . . .
H21b H 0.3427 0.4145 0.4965 0.056 Uiso 1 1 calc R . . . .
C22 C 0.38763(11) 0.46184(13) 0.50706(17) 0.0349(11) Uani 1 1 d . . . . .
H22 H 0.3886 0.4698 0.4717 0.046 Uiso 1 1 calc R . . . .
C23 C 0.42441(11) 0.47350(13) 0.52587(16) 0.0307(10) Uani 1 1 d . . . . .
H23a H 0.4382 0.4988 0.5241 0.041 Uiso 1 1 calc R . . . .
H23b H 0.4351 0.4640 0.5033 0.041 Uiso 1 1 calc R . . . .
C24 C 0.37089(13) 0.47753(15) 0.54134(18) 0.0425(12) Uani 1 1 d . . . . .
H24a H 0.3475 0.4703 0.5294 0.056 Uiso 1 1 calc R . . . .
H24b H 0.3845 0.5028 0.5402 0.056 Uiso 1 1 calc R . . . .
C25 C 0.36962(13) 0.46467(14) 0.59639(18) 0.0374(12) Uani 1 1 d . . . . .
H25 H 0.3589 0.4746 0.6186 0.050 Uiso 1 1 calc R . . . .
C26 C 0.34799(12) 0.42523(14) 0.5986(2) 0.0443(13) Uani 1 1 d . . . . .
H26a H 0.3243 0.4176 0.5874 0.059 Uiso 1 1 calc R . . . .
H26b H 0.3470 0.4173 0.6336 0.059 Uiso 1 1 calc R . . . .
C27 C 0.40690(12) 0.47750(13) 0.61450(18) 0.0324(11) Uani 1 1 d . . . . .
H27a H 0.4065 0.4710 0.6501 0.043 Uiso 1 1 calc R . . . .
H27b H 0.4202 0.5028 0.6123 0.043 Uiso 1 1 calc R . . . .
C28 C 0.53332(11) 0.60382(11) 0.43677(15) 0.0222(9) Uani 1 1 d . . . . .
C29 C 0.57729(11) 0.64981(10) 0.49293(15) 0.0238(9) Uani 1 1 d . . . . .
H29 H 0.5708 0.6648 0.4738 0.032 Uiso 1 1 calc R . . . .
C30 C 0.57115(12) 0.65182(11) 0.55016(15) 0.0288(10) Uani 1 1 d . . . . .
H30a H 0.5474 0.6460 0.5557 0.043 Uiso 1 1 calc GR . . . .
H30b H 0.5866 0.6751 0.5623 0.043 Uiso 1 1 calc GR . . . .
H30c H 0.5756 0.6356 0.5685 0.043 Uiso 1 1 calc GR . . . .
C31 C 0.61583(11) 0.66190(11) 0.48405(17) 0.0284(10) Uani 1 1 d . . . . .
H31a H 0.6223 0.6477 0.5039 0.043 Uiso 1 1 calc GR . . . .
H31b H 0.6298 0.6859 0.4943 0.043 Uiso 1 1 calc GR . . . .
H31c H 0.6196 0.6597 0.4483 0.043 Uiso 1 1 calc GR . . . .
C32 C 0.48964(11) 0.55267(11) 0.38855(16) 0.0262(9) Uani 1 1 d . . . . .
H32 H 0.4901 0.5708 0.3664 0.035 Uiso 1 1 calc R . . . .
C33 C 0.49736(12) 0.52834(11) 0.35624(17) 0.0270(10) Uani 1 1 d . . . . .
H33a H 0.5201 0.5415 0.3410 0.040 Uiso 1 1 calc GR . . . .
H33b H 0.4801 0.5178 0.3297 0.040 Uiso 1 1 calc GR . . . .
H33c H 0.4967 0.5104 0.3777 0.040 Uiso 1 1 calc GR . . . .
C34 C 0.45318(12) 0.53126(12) 0.41215(17) 0.0328(11) Uani 1 1 d . . . . .
H34a H 0.4520 0.5123 0.4318 0.049 Uiso 1 1 calc GR . . . .
H34b H 0.4360 0.5221 0.3853 0.049 Uiso 1 1 calc GR . . . .
H34c H 0.4486 0.5460 0.4341 0.049 Uiso 1 1 calc GR . . . .
C35 C 0.55341(11) 0.64288(11) 0.35852(16) 0.0249(9) Uani 1 1 d . . . . .
C36 C 0.53290(11) 0.63991(11) 0.30884(15) 0.0270(9) Uani 1 1 d . . . . .
H36a H 0.5148 0.6158 0.3039 0.036 Uiso 1 1 calc R . . . .
H36b H 0.5217 0.6539 0.3123 0.036 Uiso 1 1 calc R . . . .
C37 C 0.55669(12) 0.65215(11) 0.26219(17) 0.0301(10) Uani 1 1 d . . . . .
H37 H 0.5430 0.6502 0.2316 0.040 Uiso 1 1 calc R . . . .
C38 C 0.57382(13) 0.62969(12) 0.25531(17) 0.0356(11) Uani 1 1 d . . . . .
H38a H 0.5888 0.6374 0.2253 0.047 Uiso 1 1 calc R . . . .
H38b H 0.5560 0.6055 0.2503 0.047 Uiso 1 1 calc R . . . .
C39 C 0.59550(12) 0.63288(11) 0.30296(16) 0.0284(10) Uani 1 1 d . . . . .
H39 H 0.6061 0.6181 0.2990 0.038 Uiso 1 1 calc R . . . .
C40 C 0.57118(11) 0.62088(11) 0.34978(16) 0.0261(9) Uani 1 1 d . . . . .
H40a H 0.5846 0.6223 0.3801 0.035 Uiso 1 1 calc R . . . .
H40b H 0.5533 0.5966 0.3452 0.035 Uiso 1 1 calc R . . . .
C41 C 0.62402(12) 0.67094(12) 0.30993(17) 0.0312(10) Uani 1 1 d . . . . .
H41a H 0.6391 0.6788 0.2801 0.041 Uiso 1 1 calc R . . . .
H41b H 0.6381 0.6731 0.3397 0.041 Uiso 1 1 calc R . . . .
C42 C 0.60674(12) 0.69332(11) 0.31706(17) 0.0294(10) Uani 1 1 d . . . . .
H42 H 0.6249 0.7178 0.3216 0.039 Uiso 1 1 calc R . . . .
C43 C 0.58507(12) 0.68996(11) 0.26947(16) 0.0307(10) Uani 1 1 d . . . . .
H43a H 0.5745 0.7045 0.2733 0.041 Uiso 1 1 calc R . . . .
H43b H 0.6001 0.6979 0.2395 0.041 Uiso 1 1 calc R . . . .
C44 C 0.58300(11) 0.68102(11) 0.36450(16) 0.0260(9) Uani 1 1 d . . . . .
H44a H 0.5730 0.6960 0.3695 0.035 Uiso 1 1 calc R . . . .
H44b H 0.5968 0.6830 0.3946 0.035 Uiso 1 1 calc R . . . .
C45 C 0.50202(12) 0.63751(12) 0.41807(17) 0.0288(10) Uani 1 1 d . . . . .
C46 C 0.49083(13) 0.62609(14) 0.47442(18) 0.0365(11) Uani 1 1 d . . . . .
H46a H 0.4817 0.6011 0.4774 0.049 Uiso 1 1 calc R . . . .
H46b H 0.5111 0.6378 0.4965 0.049 Uiso 1 1 calc R . . . .
C47 C 0.46272(13) 0.63481(15) 0.4927(2) 0.0436(13) Uani 1 1 d . . . . .
H47 H 0.4565 0.6273 0.5284 0.058 Uiso 1 1 calc R . . . .
C48 C 0.47761(16) 0.67466(16) 0.4889(2) 0.0522(15) Uani 1 1 d . . . . .
H48a H 0.4602 0.6805 0.5001 0.069 Uiso 1 1 calc R . . . .
H48b H 0.4980 0.6868 0.5108 0.069 Uiso 1 1 calc R . . . .
C49 C 0.48767(15) 0.68591(15) 0.4335(2) 0.0455(13) Uani 1 1 d . . . . .
H49 H 0.4971 0.7112 0.4307 0.061 Uiso 1 1 calc R . . . .
C50 C 0.51533(13) 0.67703(13) 0.41559(18) 0.0368(12) Uani 1 1 d . . . . .
H50a H 0.5359 0.6893 0.4370 0.049 Uiso 1 1 calc R . . . .
H50b H 0.5220 0.6851 0.3806 0.049 Uiso 1 1 calc R . . . .
C51 C 0.43024(14) 0.61584(16) 0.4591(2) 0.0483(14) Uani 1 1 d . . . . .
H51a H 0.4126 0.6214 0.4702 0.064 Uiso 1 1 calc R . . . .
H51b H 0.4206 0.5908 0.4617 0.064 Uiso 1 1 calc R . . . .
C52 C 0.44085(14) 0.62770(15) 0.4035(2) 0.0462(13) Uani 1 1 d . . . . .
H52 H 0.4201 0.6155 0.3816 0.062 Uiso 1 1 calc R . . . .
C53 C 0.45491(15) 0.66672(15) 0.3990(2) 0.0500(14) Uani 1 1 d . . . . .
H53a H 0.4373 0.6723 0.4099 0.066 Uiso 1 1 calc R . . . .
H53b H 0.4610 0.6741 0.3637 0.066 Uiso 1 1 calc R . . . .
C54 C 0.46823(12) 0.61855(13) 0.38531(18) 0.0351(11) Uani 1 1 d . . . . .
H54a H 0.4739 0.6253 0.3496 0.047 Uiso 1 1 calc R . . . .
H54b H 0.4587 0.5935 0.3877 0.047 Uiso 1 1 calc R . . . .
C55 C 0.61554(10) 0.55794(11) 0.49979(17) 0.0230(9) Uani 1 1 d . . . . .
C56 C 0.60482(12) 0.53993(11) 0.40910(15) 0.0273(10) Uani 1 1 d . . . . .
H56 H 0.6274 0.5410 0.4125 0.036 Uiso 1 1 calc R . . . .
C57 C 0.60775(12) 0.56667(12) 0.36985(16) 0.0306(10) Uani 1 1 d . . . . .
H57a H 0.5848 0.5626 0.3616 0.046 Uiso 1 1 calc GR . . . .
H57b H 0.6187 0.5646 0.3394 0.046 Uiso 1 1 calc GR . . . .
H57c H 0.6215 0.5897 0.3838 0.046 Uiso 1 1 calc GR . . . .
C58 C 0.57735(15) 0.50361(13) 0.38924(19) 0.0486(15) Uani 1 1 d . . . . .
H58a H 0.5757 0.4860 0.4125 0.073 Uiso 1 1 calc GR . . . .
H58b H 0.5841 0.4998 0.3560 0.073 Uiso 1 1 calc GR . . . .
H58c H 0.5551 0.5023 0.3869 0.073 Uiso 1 1 calc GR . . . .
C59 C 0.62012(10) 0.57633(11) 0.58998(15) 0.0243(9) Uani 1 1 d . . . . .
H59 H 0.6435 0.5793 0.5866 0.032 Uiso 1 1 calc R . . . .
C60 C 0.62339(13) 0.61005(12) 0.60851(17) 0.0344(11) Uani 1 1 d . . . . .
H60a H 0.6357 0.6280 0.5834 0.052 Uiso 1 1 calc GR . . . .
H60b H 0.6361 0.6167 0.6403 0.052 Uiso 1 1 calc GR . . . .
H60c H 0.6005 0.6070 0.6137 0.052 Uiso 1 1 calc GR . . . .
C61 C 0.59950(12) 0.54776(14) 0.62923(17) 0.0399(12) Uani 1 1 d . . . . .
H61a H 0.5766 0.5448 0.6329 0.060 Uiso 1 1 calc GR . . . .
H61b H 0.6113 0.5543 0.6617 0.060 Uiso 1 1 calc GR . . . .
H61c H 0.5976 0.5262 0.6179 0.060 Uiso 1 1 calc GR . . . .
C62 C 0.68087(11) 0.59501(11) 0.48589(15) 0.0291(10) Uani 1 1 d D . . . .
C63 C 0.71217(9) 0.60456(8) 0.51806(11) 0.0250(13) Uani 0.7 1 d D U P A 1
H63a H 0.7193 0.5872 0.5137 0.033 Uiso 0.7 1 calc R . P A 1
H63b H 0.7063 0.6047 0.5539 0.033 Uiso 0.7 1 calc R . P A 1
C64 C 0.74264(7) 0.64075(9) 0.50320(11) 0.0264(15) Uani 0.7 1 d G U P A 1
H64 H 0.7627 0.6467 0.5255 0.035 Uiso 0.7 1 calc R . P A 1
C65 C 0.75283(6) 0.64003(9) 0.44696(13) 0.0271(17) Uani 0.7 1 d G U P A 1
H65a H 0.7722 0.6627 0.4375 0.036 Uiso 0.7 1 calc R . P A 1
H65b H 0.7603 0.6229 0.4429 0.036 Uiso 0.7 1 calc R . P A 1
C66 C 0.72133(8) 0.63063(8) 0.41189(9) 0.0237(13) Uani 0.7 1 d G U P A 1
H66 H 0.7279 0.6302 0.3761 0.031 Uiso 0.7 1 calc R . P A 1
C67 C 0.70994(9) 0.65812(8) 0.41829(11) 0.0274(14) Uani 0.7 1 d G U P A 1
H67a H 0.7290 0.6810 0.4086 0.036 Uiso 0.7 1 calc R . P A 1
H67b H 0.6902 0.6524 0.3961 0.036 Uiso 0.7 1 calc R . P A 1
C68 C 0.69966(8) 0.65887(7) 0.47446(13) 0.0236(14) Uani 0.7 1 d G U P A 1
H68 H 0.6924 0.6764 0.4785 0.031 Uiso 0.7 1 calc R . P A 1
C69 C 0.66928(6) 0.62264(9) 0.48939(13) 0.0228(13) Uani 0.7 1 d DG U P A 1
H69a H 0.6497 0.6163 0.4666 0.030 Uiso 0.7 1 calc R . P A 1
H69b H 0.6618 0.6234 0.5241 0.030 Uiso 0.7 1 calc R . P A 1
C70 C 0.69091(8) 0.59446(7) 0.42695(11) 0.0232(13) Uani 0.7 1 d DG U P A 1
H70a H 0.6977 0.5769 0.4220 0.031 Uiso 0.7 1 calc R . P A 1
H70b H 0.6708 0.5885 0.4053 0.031 Uiso 0.7 1 calc R . P A 1
C71 C 0.73120(8) 0.66822(7) 0.50940(12) 0.0256(15) Uani 0.7 1 d G U P A 1
H71a H 0.7249 0.6689 0.5448 0.034 Uiso 0.7 1 calc R . P A 1
H71b H 0.7504 0.6911 0.5004 0.034 Uiso 0.7 1 calc R . P A 1
C63' C 0.7007(2) 0.6181(2) 0.5399(2) 0.027(3) Uani 0.3 1 d D U P A 2
H63a' H 0.6836 0.6203 0.5605 0.036 Uiso 0.3 1 calc R . P A 2
H63b' H 0.7091 0.6053 0.5598 0.036 Uiso 0.3 1 calc R . P A 2
C64' C 0.73157(19) 0.65487(18) 0.5286(2) 0.030(3) Uani 0.3 1 d G U P A 2
H64' H 0.7417 0.6670 0.5610 0.040 Uiso 0.3 1 calc R . P A 2
C65' C 0.75945(14) 0.6517(2) 0.4976(3) 0.027(3) Uani 0.3 1 d G U P A 2
H65a' H 0.7679 0.6388 0.5172 0.036 Uiso 0.3 1 calc R . P A 2
H65b' H 0.7791 0.6748 0.4906 0.036 Uiso 0.3 1 calc R . P A 2
C66' C 0.74358(17) 0.6326(2) 0.4467(3) 0.027(4) Uani 0.3 1 d G U P A 2
H66' H 0.7614 0.6306 0.4270 0.036 Uiso 0.3 1 calc R . P A 2
C67' C 0.7305(2) 0.6534(2) 0.4156(2) 0.030(3) Uani 0.3 1 d G U P A 2
H67a' H 0.7206 0.6416 0.3834 0.040 Uiso 0.3 1 calc R . P A 2
H67b' H 0.7499 0.6765 0.4080 0.040 Uiso 0.3 1 calc R . P A 2
C68' C 0.70254(19) 0.65659(18) 0.4465(3) 0.022(3) Uani 0.3 1 d G U P A 2
H68' H 0.6942 0.6698 0.4266 0.029 Uiso 0.3 1 calc R . P A 2
C69' C 0.67175(15) 0.6198(2) 0.4579(3) 0.030(3) Uani 0.3 1 d DG U P A 2
H69a' H 0.6548 0.6223 0.4784 0.040 Uiso 0.3 1 calc R . P A 2
H69b' H 0.6606 0.6091 0.4257 0.040 Uiso 0.3 1 calc R . P A 2
C70' C 0.7127(2) 0.59591(16) 0.4581(3) 0.030(3) Uani 0.3 1 d DG U P A 2
H70a' H 0.7211 0.5835 0.4792 0.040 Uiso 0.3 1 calc R . P A 2
H70b' H 0.7046 0.5833 0.4260 0.040 Uiso 0.3 1 calc R . P A 2
C71' C 0.7185(2) 0.67561(15) 0.4973(3) 0.031(3) Uani 0.3 1 d G U P A 2
H71a' H 0.7378 0.6989 0.4904 0.042 Uiso 0.3 1 calc R . P A 2
H71b' H 0.7010 0.6779 0.5169 0.042 Uiso 0.3 1 calc R . P A 2
C72 C 0.65115(12) 0.52834(11) 0.51439(17) 0.0283(10) Uani 1 1 d . . . . .
C73 C 0.66972(14) 0.51789(13) 0.47430(18) 0.0373(11) Uani 1 1 d . . . . .
H73a H 0.6937 0.5366 0.4707 0.050 Uiso 1 1 calc R . . . .
H73b H 0.6583 0.5145 0.4414 0.050 Uiso 1 1 calc R . . . .
C74 C 0.66911(14) 0.48371(14) 0.4903(2) 0.0416(12) Uani 1 1 d . . . . .
H74 H 0.6815 0.4781 0.4642 0.055 Uiso 1 1 calc R . . . .
C75 C 0.63223(15) 0.45431(15) 0.4932(3) 0.0623(19) Uani 1 1 d . . . . .
H75a H 0.6211 0.4508 0.4600 0.083 Uiso 1 1 calc R . . . .
H75b H 0.6319 0.4329 0.5027 0.083 Uiso 1 1 calc R . . . .
C76 C 0.61305(17) 0.46276(16) 0.5320(3) 0.070(2) Uani 1 1 d . . . . .
H76 H 0.5888 0.4437 0.5333 0.094 Uiso 1 1 calc R . . . .
C77 C 0.61362(15) 0.49699(14) 0.5178(3) 0.0556(17) Uani 1 1 d . . . . .
H77a H 0.6020 0.4940 0.4851 0.074 Uiso 1 1 calc R . . . .
H77b H 0.6007 0.5018 0.5434 0.074 Uiso 1 1 calc R . . . .
C78 C 0.6293(2) 0.46705(18) 0.5839(3) 0.086(3) Uani 1 1 d . . . . .
H78a H 0.6284 0.4455 0.5940 0.114 Uiso 1 1 calc R . . . .
H78b H 0.6164 0.4724 0.6090 0.114 Uiso 1 1 calc R . . . .
C79 C 0.6675(2) 0.49693(17) 0.5816(2) 0.0626(19) Uani 1 1 d . . . . .
H79 H 0.6785 0.4996 0.6152 0.083 Uiso 1 1 calc R . . . .
C80 C 0.68756(14) 0.48885(14) 0.5411(2) 0.0450(13) Uani 1 1 d . . . . .
H80a H 0.7114 0.5080 0.5387 0.060 Uiso 1 1 calc R . . . .
H80b H 0.6881 0.4679 0.5504 0.060 Uiso 1 1 calc R . . . .
C81 C 0.66870(18) 0.53147(15) 0.56682(19) 0.0534(16) Uani 1 1 d . . . . .
H81a H 0.6569 0.5373 0.5929 0.071 Uiso 1 1 calc R . . . .
H81b H 0.6928 0.5502 0.5654 0.071 Uiso 1 1 calc R . . . .

loop_
_atom_site_aniso_label
_atom_site_aniso_U_11
_atom_site_aniso_U_22
_atom_site_aniso_U_33
_atom_site_aniso_U_23
_atom_site_aniso_U_13
_atom_site_aniso_U_12
Ce1 0.02263(12) 0.02022(12) 0.01643(10) 0.00242(9) 0.00170(9) 0.01005(10)
N1 0.0248(19) 0.0226(18) 0.0214(19) 0.0059(14) 0.0057(15) 0.0071(15)
N2 0.030(2) 0.029(2) 0.0156(18) 0.0028(14) 0.0038(14) 0.0159(17)
N3 0.0211(18) 0.0243(18) 0.0177(18) 0.0052(14) 0.0025(14) 0.0056(15)
N4 0.031(2) 0.0225(19) 0.023(2) -0.0006(15) 0.0002(15) 0.0141(17)
N5 0.030(2) 0.0168(17) 0.0177(18) 0.0021(14) -0.0001(15) 0.0079(15)
N6 0.034(2) 0.0282(19) 0.0180(18) 0.0036(14) 0.0038(15) 0.0172(17)
N7 0.030(2) 0.033(2) 0.0171(19) -0.0019(15) 0.0007(15) 0.0186(17)
N8 0.026(2) 0.039(2) 0.020(2) -0.0025(16) 0.0007(15) 0.0177(18)
N9 0.0243(18) 0.033(2) 0.0229(19) 0.0055(15) 0.0038(15) 0.0167(17)
C1 0.020(2) 0.024(2) 0.022(2) 0.0056(17) -0.0007(17) 0.0095(18)
C2 0.037(2) 0.019(2) 0.016(2) -0.0012(16) 0.0058(17) 0.009(2)
C3 0.036(3) 0.024(2) 0.032(3) 0.0010(19) 0.003(2) 0.011(2)
C4 0.028(2) 0.030(2) 0.028(2) -0.0014(19) 0.0093(18) 0.010(2)
C5 0.034(3) 0.032(2) 0.022(2) 0.0039(18) 0.0054(18) 0.018(2)
C6 0.042(3) 0.034(3) 0.022(3) 0.0013(19) 0.007(2) 0.021(2)
C7 0.038(3) 0.035(3) 0.029(3) 0.000(2) 0.000(2) 0.022(2)
C8 0.024(2) 0.027(2) 0.016(2) 0.0033(17) 0.0036(17) 0.0057(19)
C9 0.025(2) 0.022(2) 0.022(2) 0.0072(17) 0.0028(17) 0.0076(18)
C10 0.026(2) 0.027(2) 0.025(2) 0.0043(18) 0.0009(18) 0.0067(19)
C11 0.037(3) 0.025(2) 0.020(2) 0.0012(17) -0.0013(18) 0.012(2)
C12 0.031(2) 0.031(2) 0.015(2) 0.0007(17) 0.0041(17) 0.011(2)
C13 0.026(2) 0.027(2) 0.022(2) 0.0045(17) 0.0047(17) 0.0119(19)
C14 0.033(3) 0.026(2) 0.019(2) 0.0029(18) -0.0005(18) 0.008(2)
C15 0.037(3) 0.030(2) 0.020(2) 0.0056(18) 0.0051(18) 0.017(2)
C16 0.032(3) 0.034(3) 0.024(2) 0.0043(19) -0.0002(19) 0.015(2)
C17 0.028(2) 0.030(2) 0.021(2) 0.0007(18) 0.0030(17) 0.013(2)
C18 0.023(2) 0.034(2) 0.019(2) 0.0010(18) -0.0007(17) 0.009(2)
C19 0.026(2) 0.034(3) 0.025(2) 0.0037(19) 0.0029(18) 0.009(2)
C20 0.025(2) 0.041(3) 0.029(3) 0.004(2) -0.0033(19) 0.005(2)
C21 0.030(3) 0.055(3) 0.031(3) -0.004(2) -0.011(2) 0.014(3)
C22 0.025(2) 0.054(3) 0.022(3) 0.005(2) -0.0008(18) 0.016(2)
C23 0.025(2) 0.039(3) 0.021(2) 0.0016(19) 0.0020(18) 0.011(2)
C24 0.032(3) 0.057(3) 0.040(3) 0.005(2) -0.005(2) 0.024(3)
C25 0.034(3) 0.056(3) 0.029(3) 0.001(2) 0.003(2) 0.028(3)
C26 0.026(3) 0.057(3) 0.039(3) 0.006(2) 0.003(2) 0.013(2)
C27 0.027(2) 0.045(3) 0.024(2) 0.005(2) 0.0028(19) 0.017(2)
C28 0.029(2) 0.023(2) 0.016(2) 0.0033(16) 0.0051(17) 0.0141(19)
C29 0.039(3) 0.019(2) 0.015(2) -0.0005(16) 0.0010(18) 0.015(2)
C30 0.040(3) 0.025(2) 0.020(2) 0.0009(17) -0.0011(19) 0.015(2)
C31 0.031(2) 0.029(2) 0.026(2) -0.0025(18) -0.0038(18) 0.015(2)
C32 0.028(2) 0.027(2) 0.020(2) 0.0040(17) 0.0002(17) 0.0110(19)
C33 0.027(2) 0.026(2) 0.020(2) -0.0012(17) -0.0002(18) 0.0064(19)
C34 0.034(3) 0.038(3) 0.025(2) 0.002(2) -0.0018(19) 0.017(2)
C35 0.032(2) 0.021(2) 0.021(2) 0.0029(16) 0.0025(18) 0.0125(19)
C36 0.033(2) 0.023(2) 0.023(2) 0.0013(17) -0.0025(18) 0.0116(19)
C37 0.035(3) 0.028(2) 0.023(2) 0.0015(18) -0.0039(19) 0.012(2)
C38 0.048(3) 0.024(2) 0.022(2) 0.0022(18) 0.008(2) 0.009(2)
C39 0.037(3) 0.024(2) 0.024(2) 0.0045(17) 0.0064(19) 0.014(2)
C40 0.031(2) 0.024(2) 0.020(2) 0.0008(17) 0.0001(18) 0.012(2)
C41 0.033(3) 0.038(3) 0.019(2) 0.0085(19) 0.0034(18) 0.015(2)
C42 0.030(2) 0.023(2) 0.026(2) 0.0028(18) 0.0014(19) 0.007(2)
C43 0.040(3) 0.025(2) 0.024(2) 0.0071(18) 0.0005(19) 0.014(2)
C44 0.038(3) 0.025(2) 0.021(2) 0.0035(17) -0.0064(18) 0.020(2)
C45 0.035(3) 0.037(3) 0.025(2) 0.0054(19) 0.0015(19) 0.025(2)
C46 0.043(3) 0.052(3) 0.025(3) 0.005(2) 0.000(2) 0.031(3)
C47 0.044(3) 0.064(4) 0.040(3) 0.005(3) 0.008(2) 0.040(3)
C48 0.064(4) 0.075(4) 0.046(3) -0.004(3) 0.006(3) 0.056(4)
C49 0.056(3) 0.051(3) 0.047(3) 0.003(3) 0.002(3) 0.040(3)
C50 0.051(3) 0.044(3) 0.028(3) -0.002(2) -0.003(2) 0.033(3)
C51 0.041(3) 0.073(4) 0.048(3) 0.004(3) 0.007(2) 0.041(3)
C52 0.043(3) 0.062(4) 0.048(3) -0.002(3) -0.007(2) 0.037(3)
C53 0.058(4) 0.071(4) 0.047(3) 0.006(3) -0.001(3) 0.052(3)
C54 0.039(3) 0.045(3) 0.031(3) 0.001(2) -0.002(2) 0.028(2)
C55 0.022(2) 0.025(2) 0.025(2) 0.0041(17) 0.0007(18) 0.0138(19)
C56 0.032(2) 0.034(2) 0.014(2) -0.0019(17) 0.0018(17) 0.016(2)
C57 0.037(3) 0.038(3) 0.018(2) -0.0021(18) -0.0034(18) 0.020(2)
C58 0.069(4) 0.035(3) 0.029(3) -0.008(2) 0.016(3) 0.016(3)
C59 0.017(2) 0.032(2) 0.020(2) 0.0006(17) 0.0004(16) 0.0093(19)
C60 0.045(3) 0.044(3) 0.024(3) -0.006(2) -0.005(2) 0.029(3)
C61 0.029(3) 0.050(3) 0.023(3) 0.001(2) 0.0012(19) 0.007(2)
C62 0.032(2) 0.034(3) 0.026(2) 0.0104(19) 0.0112(19) 0.021(2)
C63 0.023(3) 0.030(3) 0.022(3) 0.000(2) -0.005(2) 0.014(3)
C64 0.017(3) 0.034(4) 0.028(3) 0.000(3) 0.002(3) 0.012(3)
C65 0.020(3) 0.031(4) 0.026(4) -0.005(3) 0.000(3) 0.010(3)
C66 0.023(3) 0.033(3) 0.019(3) 0.004(3) 0.005(2) 0.016(3)
C67 0.027(3) 0.029(3) 0.020(3) -0.001(3) 0.006(3) 0.009(3)
C68 0.025(3) 0.028(3) 0.017(3) -0.001(3) 0.001(3) 0.012(3)
C69 0.021(3) 0.031(3) 0.016(3) 0.006(3) 0.004(2) 0.013(3)
C70 0.022(3) 0.033(3) 0.017(3) -0.006(2) 0.000(2) 0.015(3)
C71 0.023(3) 0.031(4) 0.018(3) -0.005(3) 0.003(3) 0.010(3)
C63' 0.028(7) 0.030(7) 0.017(7) -0.009(5) -0.001(5) 0.011(6)
C64' 0.017(6) 0.026(7) 0.036(8) 0.000(6) 0.002(6) 0.002(6)
C65' 0.031(8) 0.026(7) 0.027(7) 0.009(6) 0.013(6) 0.015(6)
C66' 0.018(6) 0.037(7) 0.028(8) 0.003(6) 0.006(5) 0.015(6)
C67' 0.035(7) 0.035(7) 0.025(7) -0.003(6) 0.009(6) 0.021(6)
C68' 0.027(6) 0.022(6) 0.022(7) 0.000(6) 0.005(6) 0.016(5)
C69' 0.018(6) 0.034(7) 0.037(8) 0.007(6) 0.009(6) 0.012(5)
C70' 0.032(7) 0.029(7) 0.032(7) -0.003(6) -0.003(6) 0.016(6)
C71' 0.023(7) 0.038(8) 0.030(8) 0.001(6) -0.004(6) 0.013(6)
C72 0.034(3) 0.028(2) 0.029(2) 0.0005(18) 0.0015(19) 0.020(2)
C73 0.049(3) 0.040(3) 0.034(3) -0.004(2) -0.003(2) 0.031(3)
C74 0.053(3) 0.043(3) 0.042(3) -0.001(2) -0.003(2) 0.035(3)
C75 0.056(4) 0.035(3) 0.105(5) -0.009(3) -0.040(4) 0.029(3)
C76 0.049(4) 0.051(4) 0.108(6) 0.048(4) 0.016(4) 0.023(3)
C77 0.045(3) 0.041(3) 0.086(5) 0.033(3) 0.022(3) 0.026(3)
C78 0.130(7) 0.071(5) 0.090(6) 0.057(4) 0.068(5) 0.075(5)
C79 0.120(6) 0.074(4) 0.034(3) -0.008(3) -0.021(3) 0.079(5)
C80 0.049(3) 0.036(3) 0.057(4) -0.001(2) -0.011(3) 0.027(3)
C81 0.097(5) 0.061(4) 0.030(3) -0.011(3) -0.019(3) 0.060(4)

loop_
_atom_type_symbol
_atom_type_description
_atom_type_scat_dispersion_real
_atom_type_scat_dispersion_imag
_atom_type_scat_source
C C 0.0033 0.0016 'International Tables Vol C Tables 4.2.6.8 and 6.1.1.4'
H H 0.0000 0.0000 'International Tables Vol C Tables 4.2.6.8 and 6.1.1.4'
N N 0.0061 0.0033 'International Tables Vol C Tables 4.2.6.8 and 6.1.1.4'
Ce Ce -0.2486 2.6331 'International Tables Vol C Tables 4.2.6.8 and 6.1.1.4'

loop_
_geom_angle_atom_site_label_1
_geom_angle_atom_site_label_2
_geom_angle_atom_site_label_3
_geom_angle
N1 Ce1 N2 52.60(11)
N1 Ce1 N4 147.06(11)
N1 Ce1 N5 105.23(11)
N1 Ce1 N7 101.69(12)
N1 Ce1 N8 104.70(12)
N1 Ce1 C1 26.24(11)
N1 Ce1 C28 128.42(11)
N1 Ce1 C55 104.88(11)
N2 Ce1 N5 103.12(11)
N2 Ce1 C1 26.36(11)
N2 Ce1 C28 106.04(11)
N2 Ce1 C55 125.45(11)
N4 Ce1 N2 104.19(11)
N4 Ce1 N5 52.75(11)
N4 Ce1 N7 108.71(11)
N4 Ce1 N8 103.60(11)
N4 Ce1 C1 127.29(12)
N4 Ce1 C28 26.34(11)
N4 Ce1 C55 107.98(12)
N5 Ce1 C1 105.90(11)
N5 Ce1 C28 26.43(11)
N5 Ce1 C55 131.43(11)
N7 Ce1 N2 143.19(11)
N7 Ce1 N5 109.68(11)
N7 Ce1 N8 52.91(10)
N7 Ce1 C1 123.95(12)
N7 Ce1 C28 110.77(11)
N7 Ce1 C55 26.51(11)
N8 Ce1 N2 103.71(11)
N8 Ce1 N5 148.07(12)
N8 Ce1 C1 105.84(11)
N8 Ce1 C28 126.80(12)
N8 Ce1 C55 26.40(11)
C1 Ce1 C28 120.12(11)
C1 Ce1 C55 117.75(11)
C55 Ce1 C28 122.09(11)
C1 N1 Ce1 96.8(3)
C1 N1 C2 124.1(3)
C2 N1 Ce1 139.1(3)
C1 N2 Ce1 96.0(3)
C1 N2 C5 124.0(4)
C5 N2 Ce1 139.7(3)
C1 N3 C8 117.0(3)
C1 N3 C18 118.0(3)
C18 N3 C8 125.1(3)
C28 N4 Ce1 97.3(2)
C28 N4 C29 123.6(3)
C29 N4 Ce1 139.1(3)
C28 N5 Ce1 96.6(2)
C28 N5 C32 122.6(3)
C32 N5 Ce1 140.7(3)
C28 N6 C35 117.1(3)
C28 N6 C45 118.5(3)
C45 N6 C35 124.4(3)
C55 N7 Ce1 96.6(2)
C55 N7 C56 123.0(4)
C56 N7 Ce1 139.9(3)
C55 N8 Ce1 96.6(2)
C55 N8 C59 122.9(3)
C59 N8 Ce1 140.2(3)
C55 N9 C62 117.0(3)
C55 N9 C72 117.9(3)
C72 N9 C62 125.0(3)
N1 C1 Ce1 57.0(2)
N1 C1 N2 114.6(4)
N1 C1 N3 122.9(4)
N2 C1 Ce1 57.6(2)
N2 C1 N3 122.5(4)
N3 C1 Ce1 179.2(3)
N1 C2 C3 108.7(3)
N1 C2 C4 112.1(4)
C4 C2 C3 108.9(4)
N2 C5 C6 111.2(4)
N2 C5 C7 110.4(3)
C6 C5 C7 109.0(4)
N3 C8 C9 108.8(3)
N3 C8 C13 111.5(3)
N3 C8 C17 114.1(3)
C9 C8 C13 107.0(3)
C9 C8 C17 107.0(4)
C13 C8 C17 108.1(3)
C8 C9 C10 112.0(3)
C11 C10 C9 108.7(4)
C16 C10 C9 110.4(4)
C16 C10 C11 109.9(4)
C10 C11 C12 108.2(3)
C13 C12 C11 109.9(3)
C14 C12 C11 109.9(4)
C14 C12 C13 109.3(3)
C12 C13 C8 111.5(3)
C12 C14 C15 109.9(3)
C14 C15 C17 108.7(4)
C16 C15 C14 109.0(4)
C16 C15 C17 109.6(3)
C15 C16 C10 109.2(4)
C8 C17 C15 111.7(3)
N3 C18 C19 112.9(4)
N3 C18 C23 108.0(3)
N3 C18 C27 115.3(3)
C19 C18 C23 106.7(3)
C19 C18 C27 108.1(4)
C23 C18 C27 105.3(4)
C20 C19 C18 112.4(4)
C19 C20 C26 109.1(4)
C21 C20 C19 108.8(4)
C21 C20 C26 109.4(4)
C22 C21 C20 109.9(4)
C21 C22 C23 109.0(4)
C21 C22 C24 109.9(4)
C23 C22 C24 109.6(4)
C22 C23 C18 112.8(4)
C22 C24 C25 108.4(4)
C26 C25 C24 110.3(4)
C26 C25 C27 111.1(4)
C27 C25 C24 108.6(4)
C25 C26 C20 109.3(4)
C25 C27 C18 111.4(4)
N4 C28 Ce1 56.4(2)
N4 C28 N5 113.3(4)
N4 C28 N6 122.9(4)
N5 C28 Ce1 57.0(2)
N5 C28 N6 123.8(4)
N6 C28 Ce1 175.4(3)
N4 C29 C30 108.9(3)
N4 C29 C31 109.6(3)
C31 C29 C30 109.1(4)
N5 C32 C33 110.5(3)
N5 C32 C34 110.0(3)
C34 C32 C33 108.8(4)
N6 C35 C36 112.0(3)
N6 C35 C40 108.8(3)
N6 C35 C44 114.1(3)
C40 C35 C36 106.5(3)
C44 C35 C36 108.6(3)
C44 C35 C40 106.5(3)
C37 C36 C35 111.6(4)
C36 C37 C38 110.0(4)
C43 C37 C36 109.6(4)
C43 C37 C38 108.9(4)
C37 C38 C39 109.6(4)
C38 C39 C40 108.4(4)
C41 C39 C38 109.4(3)
C41 C39 C40 109.6(3)
C39 C40 C35 112.9(3)
C39 C41 C42 108.8(4)
C41 C42 C44 110.0(3)
C43 C42 C41 109.2(4)
C43 C42 C44 109.6(4)
C37 C43 C42 109.9(3)
C42 C44 C35 111.2(3)
N6 C45 C46 107.7(3)
N6 C45 C50 112.8(4)
N6 C45 C54 114.8(4)
C46 C45 C54 106.3(4)
C50 C45 C46 106.7(4)
C50 C45 C54 107.9(4)
C47 C46 C45 112.1(4)
C48 C47 C46 109.0(4)
C51 C47 C46 109.7(4)
C51 C47 C48 109.6(4)
C49 C48 C47 108.9(4)
C48 C49 C50 110.2(4)
C48 C49 C53 109.4(5)
C50 C49 C53 109.3(4)
C49 C50 C45 112.1(4)
C47 C51 C52 108.3(4)
C53 C52 C51 110.1(5)
C53 C52 C54 110.4(5)
C54 C52 C51 110.5(4)
C52 C53 C49 108.5(4)
C52 C54 C45 111.2(4)
N7 C55 Ce1 56.9(2)
N7 C55 N9 122.7(4)
N8 C55 Ce1 57.0(2)
N8 C55 N7 113.9(3)
N8 C55 N9 123.3(4)
N9 C55 Ce1 179.2(3)
N7 C56 C57 110.0(4)
N7 C56 C58 110.7(4)
C57 C56 C58 107.5(4)
N8 C59 C60 110.6(4)
N8 C59 C61 110.3(3)
C60 C59 C61 109.1(4)
N9 C62 C69 107.2(3)
N9 C62 C70 109.8(3)
N9 C62 C63' 110.0(3)
N9 C62 C69' 114.4(4)
N9 C62 C70' 119.4(4)
C63 C62 N9 113.4(3)
C63 C62 C69 111.8(3)
C63 C62 C70 108.6(3)
C69 C62 C70 105.8(3)
C69' C62 C63' 101.9(4)
C69' C62 C70' 108.5(4)
C70' C62 C63' 100.4(4)
C62 C63 C64 111.06(18)
C63 C64 C65 109.4
C63 C64 C71 109.4
C65 C64 C71 109.3
C66 C65 C64 109.7
C65 C66 C67 109.3
C70 C66 C65 109.3
C70 C66 C67 109.4
C68 C67 C66 109.7
C67 C68 C69 109.4
C67 C68 C71 109.4
C71 C68 C69 109.4
C68 C69 C62 110.24(17)
C66 C70 C62 109.49(17)
C68 C71 C64 109.7
C64' C63' C62 113.2(2)
C65' C64' C63' 109.4
C65' C64' C71' 109.4
C71' C64' C63' 109.3
C64' C65' C66' 109.7
C65' C66' C67' 109.4
C65' C66' C70' 109.4
C70' C66' C67' 109.4
C66' C67' C68' 109.7
C67' C68' C71' 109.4
C69' C68' C67' 109.4
C69' C68' C71' 109.4
C62 C69' C68' 116.0(3)
C66' C70' C62 115.4(2)
C64' C71' C68' 109.7
N9 C72 C73 113.4(4)
N9 C72 C77 109.1(4)
N9 C72 C81 113.3(4)
C73 C72 C77 105.4(4)
C73 C72 C81 108.0(4)
C77 C72 C81 107.2(4)
C72 C73 C74 110.9(4)
C75 C74 C73 109.9(4)
C75 C74 C80 111.0(5)
C80 C74 C73 110.1(4)
C76 C75 C74 109.1(5)
C75 C76 C77 110.6(5)
C75 C76 C78 110.5(5)
C78 C76 C77 108.6(6)
C72 C77 C76 112.2(4)
C76 C78 C79 109.0(5)
C78 C79 C81 109.7(5)
C80 C79 C78 109.9(5)
C80 C79 C81 108.6(5)
C74 C80 C79 107.9(4)
C72 C81 C79 111.4(4)

loop_
_geom_bond_atom_site_label_1
_geom_bond_atom_site_label_2
_geom_bond_distance
Ce1 N1 2.508(3)
Ce1 N2 2.522(3)
Ce1 N4 2.513(3)
Ce1 N5 2.527(3)
Ce1 N7 2.519(3)
Ce1 N8 2.522(4)
Ce1 C1 2.970(4)
Ce1 C28 2.995(4)
Ce1 C55 2.987(4)
N1 C1 1.322(5)
N1 C2 1.472(5)
N2 C1 1.326(5)
N2 C5 1.455(5)
N3 C1 1.455(5)
N3 C8 1.506(5)
N3 C18 1.499(5)
N4 C28 1.339(5)
N4 C29 1.463(5)
N5 C28 1.342(5)
N5 C32 1.462(5)
N6 C28 1.453(5)
N6 C35 1.513(5)
N6 C45 1.497(5)
N7 C55 1.342(5)
N7 C56 1.463(5)
N8 C55 1.337(5)
N8 C59 1.467(5)
N9 C55 1.461(5)
N9 C62 1.511(5)
N9 C72 1.490(5)
C2 C3 1.527(6)
C2 C4 1.521(6)
C5 C6 1.524(6)
C5 C7 1.530(6)
C8 C9 1.533(6)
C8 C13 1.538(6)
C8 C17 1.545(6)
C9 C10 1.543(6)
C10 C11 1.532(6)
C10 C16 1.530(6)
C11 C12 1.535(6)
C12 C13 1.532(6)
C12 C14 1.521(6)
C14 C15 1.535(6)
C15 C16 1.522(6)
C15 C17 1.547(6)
C18 C19 1.538(6)
C18 C23 1.546(6)
C18 C27 1.563(6)
C19 C20 1.536(6)
C20 C21 1.528(6)
C20 C26 1.537(7)
C21 C22 1.519(7)
C22 C23 1.520(6)
C22 C24 1.530(7)
C24 C25 1.535(7)
C25 C26 1.513(7)
C25 C27 1.525(6)
C29 C30 1.528(6)
C29 C31 1.527(6)
C32 C33 1.533(6)
C32 C34 1.532(6)
C35 C36 1.549(6)
C35 C40 1.542(6)
C35 C44 1.540(6)
C36 C37 1.520(6)
C37 C38 1.531(7)
C37 C43 1.519(6)
C38 C39 1.532(6)
C39 C40 1.535(6)
C39 C41 1.527(6)
C41 C42 1.533(6)
C42 C43 1.529(6)
C42 C44 1.535(6)
C45 C46 1.552(6)
C45 C50 1.541(6)
C45 C54 1.553(6)
C46 C47 1.549(7)
C47 C48 1.545(8)
C47 C51 1.527(7)
C48 C49 1.521(7)
C49 C50 1.532(7)
C49 C53 1.548(8)
C51 C52 1.533(7)
C52 C53 1.517(8)
C52 C54 1.530(7)
C56 C57 1.519(6)
C56 C58 1.540(6)
C59 C60 1.504(6)
C59 C61 1.524(6)
C62 C63 1.488(5)
C62 C69 1.545(5)
C62 C70 1.603(5)
C62 C63' 1.703(7)
C62 C69' 1.530(7)
C62 C70' 1.565(8)
C63 C64 1.5391
C64 C65 1.5393
C64 C71 1.5396
C65 C66 1.5393
C66 C67 1.5394
C66 C70 1.5391
C67 C68 1.5390
C68 C69 1.5392
C68 C71 1.5390
C63' C64' 1.5395
C64' C65' 1.5392
C64' C71' 1.5393
C65' C66' 1.5393
C66' C67' 1.5394
C66' C70' 1.5393
C67' C68' 1.5395
C68' C69' 1.5392
C68' C71' 1.5395
C72 C73 1.536(6)
C72 C77 1.543(7)
C72 C81 1.544(6)
C73 C74 1.555(7)
C74 C75 1.495(8)
C74 C80 1.511(7)
C75 C76 1.483(9)
C76 C77 1.545(7)
C76 C78 1.498(10)
C78 C79 1.539(10)
C79 C80 1.533(8)
C79 C81 1.549(7)

loop_
_platon_squeeze_void_nr
_platon_squeeze_void_average_x
_platon_squeeze_void_average_y
_platon_squeeze_void_average_z
_platon_squeeze_void_volume
_platon_squeeze_void_count_electrons
_platon_squeeze_void_content
1 0.000 0.000 0.003 4908 1157 ' '
2 0.333 0.667 0.744 4917 1157 ' '
3 0.667 0.333 0.411 4903 1157 ' '
